data_7231529
loop_
_publ_author_name
'Behera, Jogendra Nath'
'Tiwari, Ranjay K.'

_publ_section_title
;
 Hybrid materials based on transition Metal-BTC-Benzimidazole: Solvent
 assisted crystallographic and structural switching
;
_journal_name_full CrystEngComm
_journal_paper_doi 10.1039/C8CE01299G
_journal_year 2018
_chemical_formula_moiety 'C32  H30  N4  O17  Zn2'
_chemical_formula_sum 'C32 H30 N4 O17 Zn2'
_chemical_formula_weight 873.34
_space_group_crystal_system monoclinic
_space_group_IT_number 15
_space_group_name_Hall '-C 2yc'
_space_group_name_H-M_alt 'C 1 2/c 1'
_symmetry_space_group_name_Hall '-C 2yc'
_symmetry_space_group_name_H-M 'C 1 2/c 1'
_atom_sites_solution_hydrogens mixed
_atom_sites_solution_primary 'dual - dual-space method e.g. SHELXD'
_atom_sites_solution_secondary 'dual - dual-space method e.g. SHELXD'
_audit_creation_method SHELXL-2014/7
_audit_update_record
;
2018-01-27 deposited with the CCDC.
2018-09-14 downloaded from the CCDC.
;
_cell_angle_alpha 90
_cell_angle_beta 111.3320(10)
_cell_angle_gamma 90
_cell_formula_units_Z 4
_cell_length_a 19.9133(4)
_cell_length_b 12.3389(4)
_cell_length_c 14.9402(3)
_cell_measurement_reflns_used 5202
_cell_measurement_temperature 296(2)
_cell_measurement_theta_max 30.5
_cell_measurement_theta_min 2.0
_cell_volume 3419.43(15)
_computing_cell_refinement 'Bruker SAINT'
_computing_data_collection 'Bruker APEX2'
_computing_data_reduction 'Bruker SAINT'
_computing_molecular_graphics 'ORTEP-3 for Windows (Farrugia, 2012)'
_computing_publication_material 'WinGX publication routines (Farrugia, 2012)'
_computing_structure_refinement 'SHELXL-2014/7 (Sheldrick, 2014)'
_computing_structure_solution 'SHELXT-2014 (Sheldrick, 2014)'
_diffrn_ambient_temperature 296(2)
_diffrn_measured_fraction_theta_full 0.993
_diffrn_measured_fraction_theta_max 0.994
_diffrn_measurement_device_type 'Bruker APEX-II CCD'
_diffrn_measurement_method '\f and \w scans'
_diffrn_radiation_type MoK\a
_diffrn_radiation_wavelength 0.71073
_diffrn_reflns_av_R_equivalents 0.0247
_diffrn_reflns_av_unetI/netI 0.0162
_diffrn_reflns_Laue_measured_fraction_full 0.993
_diffrn_reflns_Laue_measured_fraction_max 0.994
_diffrn_reflns_limit_h_max 28
_diffrn_reflns_limit_h_min -28
_diffrn_reflns_limit_k_max 17
_diffrn_reflns_limit_k_min -17
_diffrn_reflns_limit_l_max 21
_diffrn_reflns_limit_l_min -21
_diffrn_reflns_number 32752
_diffrn_reflns_point_group_measured_fraction_full 0.993
_diffrn_reflns_point_group_measured_fraction_max 0.994
_diffrn_reflns_theta_full 25.242
_diffrn_reflns_theta_max 30.538
_diffrn_reflns_theta_min 1.982
_exptl_absorpt_coefficient_mu 1.490
_exptl_absorpt_correction_T_max 0.7461
_exptl_absorpt_correction_T_min 0.5315
_exptl_absorpt_correction_type multi-scan
_exptl_absorpt_process_details sadabs
_exptl_crystal_colour colorless
_exptl_crystal_density_diffrn 1.696
_exptl_crystal_density_method 'not measured'
_exptl_crystal_description block
_exptl_crystal_F_000 1784
_exptl_crystal_size_max 0.28
_exptl_crystal_size_mid 0.25
_exptl_crystal_size_min 0.21
_refine_diff_density_max 0.689
_refine_diff_density_min -0.392
_refine_diff_density_rms 0.057
_refine_ls_extinction_method none
_refine_ls_goodness_of_fit_ref 1.036
_refine_ls_hydrogen_treatment mixed
_refine_ls_matrix_type full
_refine_ls_number_parameters 273
_refine_ls_number_reflns 5202
_refine_ls_number_restraints 4
_refine_ls_restrained_S_all 1.037
_refine_ls_R_factor_all 0.0285
_refine_ls_R_factor_gt 0.0240
_refine_ls_shift/su_max 0.002
_refine_ls_shift/su_mean 0.000
_refine_ls_structure_factor_coef Fsqd
_refine_ls_weighting_details 'w=1/[\s^2^(Fo^2^)+(0.0432P)^2^+1.1988P] where P=(Fo^2^+2Fc^2^)/3'
_refine_ls_weighting_scheme calc
_refine_ls_wR_factor_gt 0.0680
_refine_ls_wR_factor_ref 0.0703
_reflns_Friedel_coverage 0.000
_reflns_number_gt 4591
_reflns_number_total 5202
_reflns_threshold_expression 'I > 2\s(I)'
_cod_data_source_file c8ce01299g2.cif
_cod_data_source_block 1
_cod_database_code 7231529
_shelx_shelxl_version_number 2014/7
_shelx_space_group_comment
;
The symmetry employed for this shelxl refinement is uniquely defined
by the following loop, which should always be used as a source of
symmetry information in preference to the above space-group names.
They are only intended as comments.
;

loop_
_space_group_symop_operation_xyz
'x, y, z'
'-x, y, -z+1/2'
'x+1/2, y+1/2, z'
'-x+1/2, y+1/2, -z+1/2'
'-x, -y, -z'
'x, -y, z-1/2'
'-x+1/2, -y+1/2, -z'
'x+1/2, -y+1/2, z-1/2'

loop_
_atom_site_label
_atom_site_type_symbol
_atom_site_fract_x
_atom_site_fract_y
_atom_site_fract_z
_atom_site_U_iso_or_equiv
_atom_site_adp_type
_atom_site_occupancy
_atom_site_site_symmetry_order
_atom_site_calc_flag
_atom_site_refinement_flags_posn
_atom_site_refinement_flags_adp
_atom_site_refinement_flags_occupancy
Zn1 Zn 0.72900(2) 0.59852(2) 0.56874(2) 0.02444(5) Uani 1 1 d . . .
O4 O 0.28366(4) 0.78502(7) 0.15499(6) 0.02498(16) Uani 1 1 d . . .
O1W O 0.77060(5) 0.61291(8) 0.46370(7) 0.02991(18) Uani 1 1 d . . .
O1 O 0.62845(5) 0.63000(8) 0.48973(7) 0.0352(2) Uani 1 1 d . . .
O5 O 0.33400(5) 0.39715(7) 0.27977(8) 0.0375(2) Uani 1 1 d . . .
O2 O 0.59773(5) 0.80514(8) 0.48021(8) 0.0376(2) Uani 1 1 d . . .
O3 O 0.37157(5) 0.90536(7) 0.20893(9) 0.0407(2) Uani 1 1 d . . .
N1 N 0.73049(5) 0.44323(8) 0.59982(7) 0.02307(18) Uani 1 1 d . . .
O6 O 0.45111(6) 0.35728(9) 0.34370(9) 0.0448(3) Uani 1 1 d . . .
N2 N 0.76606(6) 0.29171(8) 0.68151(8) 0.0291(2) Uani 1 1 d . . .
H2 H 0.7896 0.2488 0.7276 0.035 Uiso 1 1 calc R U .
C4 C 0.37396(6) 0.61858(9) 0.26376(8) 0.02124(19) Uani 1 1 d . . .
H4 H 0.3284 0.5990 0.2213 0.025 Uiso 1 1 calc R U .
C8 C 0.34838(6) 0.81281(9) 0.20854(8) 0.0227(2) Uani 1 1 d . . .
C1 C 0.51021(5) 0.67687(9) 0.39255(7) 0.02140(19) Uani 1 1 d . . .
C2 C 0.46327(6) 0.75534(9) 0.33731(8) 0.0222(2) Uani 1 1 d . . .
H2A H 0.4771 0.8278 0.3443 0.027 Uiso 1 1 calc R U .
C3 C 0.39554(5) 0.72639(9) 0.27130(7) 0.02037(19) Uani 1 1 d . . .
C5 C 0.42056(6) 0.53981(9) 0.31984(8) 0.02180(19) Uani 1 1 d . . .
C6 C 0.48890(6) 0.56872(10) 0.38298(8) 0.0232(2) Uani 1 1 d . . .
H6 H 0.5204 0.5157 0.4189 0.028 Uiso 1 1 calc R U .
C16 C 0.69074(6) 0.35790(9) 0.54441(8) 0.0233(2) Uani 1 1 d . . .
C7 C 0.58455(6) 0.70762(10) 0.45987(8) 0.0242(2) Uani 1 1 d . . .
C10 C 0.77454(7) 0.39874(9) 0.68027(9) 0.0267(2) Uani 1 1 d . . .
H10 H 0.8076 0.4377 0.7302 0.032 Uiso 1 1 calc R U .
C9 C 0.39712(6) 0.42484(9) 0.31194(9) 0.0252(2) Uani 1 1 d . . .
C15 C 0.71315(7) 0.26175(9) 0.59619(9) 0.0272(2) Uani 1 1 d . . .
C11 C 0.63795(7) 0.35593(11) 0.45214(9) 0.0328(3) Uani 1 1 d . . .
H11 H 0.6226 0.4190 0.4165 0.039 Uiso 1 1 calc R U .
C12 C 0.60954(8) 0.25601(13) 0.41630(12) 0.0427(3) Uani 1 1 d . . .
H12 H 0.5743 0.2521 0.3551 0.051 Uiso 1 1 calc R U .
C14 C 0.68480(8) 0.16106(11) 0.56023(12) 0.0396(3) Uani 1 1 d . . .
H14 H 0.7004 0.0977 0.5954 0.048 Uiso 1 1 calc R U .
C13 C 0.63216(8) 0.16046(13) 0.46926(13) 0.0467(4) Uani 1 1 d . . .
H13 H 0.6112 0.0950 0.4426 0.056 Uiso 1 1 calc R U .
O2W O 0.5000 1.02282(13) 0.2500 0.0509(4) Uani 1 2 d S T P
O3W O 0.42435(7) 0.15071(9) 0.34515(10) 0.0483(3) Uani 1 1 d D . .
H1W2 H 0.4609(12) 0.9889(19) 0.2304(17) 0.067(7) Uiso 1 1 d . . .
H1W3 H 0.4288(15) 0.142(2) 0.3988(13) 0.088(10) Uiso 1 1 d D . .
H2W3 H 0.4514(13) 0.124(2) 0.3264(17) 0.075(9) Uiso 1 1 d D . .
H1W1 H 0.7473(14) 0.656(2) 0.4218(17) 0.065(6) Uiso 1 1 d . . .
H2W1 H 0.8128(13) 0.6296(18) 0.4827(16) 0.057(6) Uiso 1 1 d . . .
H6A H 0.4378(10) 0.2945(18) 0.3414(13) 0.045(5) Uiso 1 1 d . . .

loop_
_atom_site_aniso_label
_atom_site_aniso_U_11
_atom_site_aniso_U_22
_atom_site_aniso_U_33
_atom_site_aniso_U_23
_atom_site_aniso_U_13
_atom_site_aniso_U_12
Zn1 0.01713(7) 0.01468(7) 0.02961(8) 0.00059(4) -0.00570(5) -0.00059(4)
O4 0.0166(3) 0.0220(4) 0.0266(4) 0.0022(3) -0.0038(3) 0.0032(3)
O1W 0.0241(4) 0.0259(4) 0.0312(4) 0.0018(4) 0.0000(4) -0.0025(3)
O1 0.0178(4) 0.0321(5) 0.0400(5) 0.0038(4) -0.0084(3) 0.0032(3)
O5 0.0254(4) 0.0216(4) 0.0541(6) -0.0076(4) 0.0009(4) -0.0043(3)
O2 0.0224(4) 0.0276(5) 0.0489(5) -0.0013(4) -0.0033(4) -0.0054(4)
O3 0.0265(5) 0.0207(4) 0.0585(7) 0.0098(4) -0.0044(4) -0.0003(3)
N1 0.0219(4) 0.0165(4) 0.0260(4) 0.0012(3) 0.0029(3) 0.0017(3)
O6 0.0287(5) 0.0191(5) 0.0755(8) 0.0049(5) 0.0055(5) 0.0053(4)
N2 0.0310(5) 0.0213(5) 0.0326(5) 0.0093(4) 0.0086(4) 0.0064(4)
C4 0.0141(4) 0.0212(5) 0.0225(5) -0.0005(4) -0.0004(4) 0.0018(4)
C8 0.0167(4) 0.0205(5) 0.0243(5) 0.0013(4) -0.0004(4) 0.0038(4)
C1 0.0135(4) 0.0230(5) 0.0218(4) 0.0020(4) -0.0007(4) 0.0000(4)
C2 0.0165(4) 0.0195(5) 0.0242(5) 0.0016(4) 0.0000(4) -0.0005(4)
C3 0.0145(4) 0.0198(5) 0.0215(4) 0.0009(4) 0.0003(4) 0.0027(4)
C5 0.0175(4) 0.0184(5) 0.0248(5) 0.0004(4) 0.0021(4) 0.0009(4)
C6 0.0169(4) 0.0211(5) 0.0253(5) 0.0032(4) 0.0000(4) 0.0026(4)
C16 0.0206(5) 0.0177(5) 0.0307(5) -0.0017(4) 0.0084(4) 0.0012(4)
C7 0.0152(4) 0.0273(5) 0.0233(5) 0.0033(4) -0.0011(4) -0.0012(4)
C10 0.0260(5) 0.0220(5) 0.0281(5) 0.0027(4) 0.0051(4) 0.0030(4)
C9 0.0233(5) 0.0191(5) 0.0282(5) -0.0011(4) 0.0033(4) 0.0010(4)
C15 0.0263(5) 0.0190(5) 0.0387(6) 0.0013(4) 0.0147(5) 0.0018(4)
C11 0.0255(6) 0.0328(7) 0.0345(6) -0.0045(5) 0.0041(5) 0.0043(5)
C12 0.0274(6) 0.0468(8) 0.0478(8) -0.0202(7) 0.0065(6) -0.0028(6)
C14 0.0411(7) 0.0192(6) 0.0628(9) -0.0033(6) 0.0239(7) -0.0023(5)
C13 0.0374(7) 0.0309(7) 0.0723(11) -0.0221(7) 0.0206(7) -0.0098(6)
O2W 0.0324(8) 0.0289(8) 0.0846(13) 0.000 0.0130(8) 0.000
O3W 0.0502(7) 0.0302(6) 0.0535(7) -0.0056(5) 0.0058(6) 0.0020(5)

loop_
_atom_type_symbol
_atom_type_description
_atom_type_scat_dispersion_real
_atom_type_scat_dispersion_imag
_atom_type_scat_source
C C 0.0033 0.0016 'International Tables Vol C Tables 4.2.6.8 and 6.1.1.4'
H H 0.0000 0.0000 'International Tables Vol C Tables 4.2.6.8 and 6.1.1.4'
N N 0.0061 0.0033 'International Tables Vol C Tables 4.2.6.8 and 6.1.1.4'
O O 0.0106 0.0060 'International Tables Vol C Tables 4.2.6.8 and 6.1.1.4'
Zn Zn 0.2839 1.4301 'International Tables Vol C Tables 4.2.6.8 and 6.1.1.4'

loop_
_geom_angle_atom_site_label_1
_geom_angle_atom_site_label_2
_geom_angle_atom_site_label_3
_geom_angle
_geom_angle_site_symmetry_1
_geom_angle_site_symmetry_3
O1 Zn1 N1 105.04(4) . .
O1 Zn1 O4 116.72(4) . 8_566
N1 Zn1 O4 126.69(4) . 8_566
O1 Zn1 O1W 97.58(4) . .
N1 Zn1 O1W 106.97(4) . .
O4 Zn1 O1W 99.08(4) 8_566 .
C8 O4 Zn1 113.60(7) . 8_465
Zn1 O1W H1W1 111.7(16) . .
Zn1 O1W H2W1 114.4(15) . .
H1W1 O1W H2W1 109(2) . .
C7 O1 Zn1 141.96(9) . .
C10 N1 C16 105.77(10) . .
C10 N1 Zn1 124.50(8) . .
C16 N1 Zn1 129.66(8) . .
C9 O6 H6A 112.3(14) . .
C10 N2 C15 108.15(10) . .
C10 N2 H2 125.9 . .
C15 N2 H2 125.9 . .
C3 C4 C5 120.02(10) . .
C3 C4 H4 120.0 . .
C5 C4 H4 120.0 . .
O3 C8 O4 122.50(10) . .
O3 C8 C3 120.48(10) . .
O4 C8 C3 117.02(10) . .
C2 C1 C6 119.54(10) . .
C2 C1 C7 120.47(10) . .
C6 C1 C7 119.96(10) . .
C1 C2 C3 120.61(10) . .
C1 C2 H2A 119.7 . .
C3 C2 H2A 119.7 . .
C4 C3 C2 119.51(10) . .
C4 C3 C8 121.61(9) . .
C2 C3 C8 118.87(10) . .
C6 C5 C4 120.13(10) . .
C6 C5 C9 120.04(10) . .
C4 C5 C9 119.82(10) . .
C5 C6 C1 120.13(10) . .
C5 C6 H6 119.9 . .
C1 C6 H6 119.9 . .
N1 C16 C11 131.29(11) . .
N1 C16 C15 108.32(10) . .
C11 C16 C15 120.37(11) . .
O2 C7 O1 126.07(10) . .
O2 C7 C1 118.39(10) . .
O1 C7 C1 115.53(10) . .
N1 C10 N2 112.25(11) . .
N1 C10 H10 123.9 . .
N2 C10 H10 123.9 . .
O5 C9 O6 123.96(12) . .
O5 C9 C5 123.23(11) . .
O6 C9 C5 112.81(10) . .
N2 C15 C14 131.66(12) . .
N2 C15 C16 105.51(10) . .
C14 C15 C16 122.81(13) . .
C12 C11 C16 116.95(13) . .
C12 C11 H11 121.5 . .
C16 C11 H11 121.5 . .
C11 C12 C13 122.05(14) . .
C11 C12 H12 119.0 . .
C13 C12 H12 119.0 . .
C13 C14 C15 116.18(14) . .
C13 C14 H14 121.9 . .
C15 C14 H14 121.9 . .
C14 C13 C12 121.63(13) . .
C14 C13 H13 119.2 . .
C12 C13 H13 119.2 . .
H1W3 O3W H2W3 119(2) . .

loop_
_geom_bond_atom_site_label_1
_geom_bond_atom_site_label_2
_geom_bond_distance
_geom_bond_site_symmetry_2
Zn1 O1 1.9581(9) .
Zn1 N1 1.9693(10) .
Zn1 O4 1.9722(8) 8_566
Zn1 O1W 2.0313(10) .
O4 C8 1.2917(13) .
O4 Zn1 1.9722(8) 8_465
O1W H1W1 0.82(3) .
O1W H2W1 0.81(2) .
O1 C7 1.2635(15) .
O5 C9 1.2198(15) .
O2 C7 1.2454(15) .
O3 C8 1.2310(15) .
N1 C10 1.3223(15) .
N1 C16 1.3942(15) .
O6 C9 1.3058(15) .
O6 H6A 0.82(2) .
N2 C10 1.3324(16) .
N2 C15 1.3763(17) .
N2 H2 0.8600 .
C4 C3 1.3898(15) .
C4 C5 1.3935(15) .
C4 H4 0.9300 .
C8 C3 1.5026(15) .
C1 C2 1.3896(15) .
C1 C6 1.3919(16) .
C1 C7 1.5046(14) .
C2 C3 1.3970(14) .
C2 H2A 0.9300 .
C5 C6 1.3912(15) .
C5 C9 1.4846(16) .
C6 H6 0.9300 .
C16 C11 1.3970(17) .
C16 C15 1.3978(16) .
C10 H10 0.9300 .
C15 C14 1.3894(18) .
C11 C12 1.381(2) .
C11 H11 0.9300 .
C12 C13 1.400(3) .
C12 H12 0.9300 .
C14 C13 1.382(2) .
C14 H14 0.9300 .
C13 H13 0.9300 .
O2W H1W2 0.84(2) .
O3W H1W3 0.782(16) .
O3W H2W3 0.767(15) .
